data_7220829
loop_
_publ_author_name
'Ding, Bin'
'Wang, You You'
'Liu, Shi Xin'
'Wu, Xiang Xia'
'Zhu, Zhao Zhou'
'Huo, Jian Zhong'
'Liu, Yuan Yuan'

_publ_section_title
;
 A series of multi-dimensional metal--organic frameworks with
 trans-4,4&#x2032;-azo-1,2,4-triazole: polymorphism, guest induced
 single-crystal-to-single-crystal transformation and solvatochromism
;
_journal_issue 29
_journal_name_full CrystEngComm
_journal_page_first 5396
_journal_paper_doi 10.1039/C5CE00724K
_journal_volume 17
_journal_year 2015
_chemical_formula_sum 'C6 H4 N10 S2 Zn'
_chemical_formula_weight 345.68
_chemical_name_systematic
; 
 ? 
;
_space_group_IT_number 15
_symmetry_cell_setting monoclinic
_symmetry_space_group_name_Hall '-C 2yc'
_symmetry_space_group_name_H-M 'C 1 2/c 1'
_atom_sites_solution_hydrogens geom
_atom_sites_solution_primary direct
_atom_sites_solution_secondary difmap
_audit_creation_method SHELXL-97
_audit_update_record
;
2015-05-29 deposited with the CCDC.
2015-06-01 downloaded from the CCDC.
;
_cell_angle_alpha 90.00
_cell_angle_beta 106.572(2)
_cell_angle_gamma 90.00
_cell_formula_units_Z 4
_cell_length_a 12.2481(13)
_cell_length_b 5.6785(6)
_cell_length_c 17.9506(18)
_cell_measurement_reflns_used 2802
_cell_measurement_temperature 173(2)
_cell_measurement_theta_max 28.26
_cell_measurement_theta_min 3.47
_cell_volume 1196.6(2)
_computing_cell_refinement 'Bruker SMART'
_computing_data_collection 'Bruker SMART'
_computing_data_reduction 'Bruker SAINT'
_computing_molecular_graphics 'Bruker SHELXTL'
_computing_publication_material 'Bruker SHELXTL'
_computing_structure_refinement 'SHELXL-97 (Sheldrick, 1997)'
_computing_structure_solution 'SHELXS-97 (Sheldrick, 1990)'
_diffrn_ambient_temperature 173(2)
_diffrn_measured_fraction_theta_full 0.981
_diffrn_measured_fraction_theta_max 0.981
_diffrn_measurement_device_type 'CCD area detector'
_diffrn_measurement_method 'phi and omega scans'
_diffrn_radiation_monochromator graphite
_diffrn_radiation_source 'fine-focus sealed tube'
_diffrn_radiation_type MoK\a
_diffrn_radiation_wavelength 0.71073
_diffrn_reflns_av_R_equivalents 0.0218
_diffrn_reflns_av_sigmaI/netI 0.0229
_diffrn_reflns_limit_h_max 14
_diffrn_reflns_limit_h_min -12
_diffrn_reflns_limit_k_max 6
_diffrn_reflns_limit_k_min -6
_diffrn_reflns_limit_l_max 20
_diffrn_reflns_limit_l_min -21
_diffrn_reflns_number 3164
_diffrn_reflns_theta_full 25.00
_diffrn_reflns_theta_max 25.00
_diffrn_reflns_theta_min 2.37
_exptl_absorpt_coefficient_mu 2.404
_exptl_absorpt_correction_T_max 0.7144
_exptl_absorpt_correction_T_min 0.6715
_exptl_absorpt_correction_type multi-scan
_exptl_absorpt_process_details SADABS
_exptl_crystal_colour Pale
_exptl_crystal_density_diffrn 1.919
_exptl_crystal_density_meas ?
_exptl_crystal_density_method 'not measured'
_exptl_crystal_description BLOCK
_exptl_crystal_F_000 688
_exptl_crystal_size_max 0.18
_exptl_crystal_size_mid 0.17
_exptl_crystal_size_min 0.15
_refine_diff_density_max 0.311
_refine_diff_density_min -0.291
_refine_diff_density_rms 0.055
_refine_ls_extinction_method none
_refine_ls_goodness_of_fit_ref 1.040
_refine_ls_hydrogen_treatment constr
_refine_ls_matrix_type full
_refine_ls_number_parameters 87
_refine_ls_number_reflns 1034
_refine_ls_number_restraints 0
_refine_ls_restrained_S_all 1.040
_refine_ls_R_factor_all 0.0208
_refine_ls_R_factor_gt 0.0201
_refine_ls_shift/su_max 0.000
_refine_ls_shift/su_mean 0.000
_refine_ls_structure_factor_coef Fsqd
_refine_ls_weighting_details 'calc w=1/[\s^2^(Fo^2^)+(0.0210P)^2^+2.1870P] where P=(Fo^2^+2Fc^2^)/3'
_refine_ls_weighting_scheme calc
_refine_ls_wR_factor_gt 0.0503
_refine_ls_wR_factor_ref 0.0511
_reflns_number_gt 1010
_reflns_number_total 1034
_reflns_threshold_expression >2sigma(I)
_cod_data_source_file c5ce00724k2.cif
_cod_data_source_block 10
_cod_depositor_comments
;
The following automatic conversions were performed:

'_symmetry_cell_setting' value 'Monoclinic' changed to 'monoclinic'
according to
/usr/data/users/saulius/crontab/automatic-downloads/rss-feeds/RSC/lib/dictionaries/cif_core.dic
dictionary named 'cif_core.dic' version 2.4.2 from 2011-04-26.

'_exptl_absorpt_correction_type' value 'MULTI-SCAN' changed to
'multi-scan' according to
/usr/data/users/saulius/crontab/automatic-downloads/rss-feeds/RSC/lib/dictionaries/cif_core.dic
dictionary named 'cif_core.dic' version 2.4.2 from 2011-04-26.

'_exptl_crystal_density_meas' value 'NONE' was changed to '?' - the
value is perceived as not measured.

Automatic conversion script
Id: cif_fix_values 3271 2015-04-21 07:52:19Z andrius 

 Adding full bibliography for 7220823--7220832.cif.
;
_cod_original_sg_symbol_H-M C2/c
_cod_database_code 7220829

loop_
_symmetry_equiv_pos_as_xyz
'x, y, z'
'-x, y, -z+1/2'
'x+1/2, y+1/2, z'
'-x+1/2, y+1/2, -z+1/2'
'-x, -y, -z'
'x, -y, z-1/2'
'-x+1/2, -y+1/2, -z'
'x+1/2, -y+1/2, z-1/2'

loop_
_atom_site_label
_atom_site_type_symbol
_atom_site_fract_x
_atom_site_fract_y
_atom_site_fract_z
_atom_site_U_iso_or_equiv
_atom_site_adp_type
_atom_site_occupancy
_atom_site_symmetry_multiplicity
_atom_site_calc_flag
_atom_site_refinement_flags
Zn1 Zn 0.5000 0.23981(4) 0.2500 0.00783(12) Uani 1 2 d S
S1 S 0.42279(5) -0.26399(8) 0.43605(3) 0.01657(14) Uani 1 1 d .
N1 N 0.62197(12) 0.4621(3) 0.31085(8) 0.0094(3) Uani 1 1 d .
N2 N 0.67415(12) 0.6368(3) 0.27760(8) 0.0110(3) Uani 1 1 d .
N3 N 0.71306(12) 0.6927(3) 0.40289(8) 0.0081(3) Uani 1 1 d .
N4 N 0.75979(12) 0.8072(3) 0.47320(9) 0.0098(3) Uani 1 1 d .
N5 N 0.47429(13) 0.0619(3) 0.33515(9) 0.0147(3) Uani 1 1 d .
C1 C 0.64655(14) 0.4971(3) 0.38550(10) 0.0092(4) Uani 1 1 d .
H1 H 0.6223 0.4027 0.4215 0.011 Uiso 1 1 calc R
C2 C 0.72763(16) 0.7730(3) 0.33419(10) 0.0106(4) Uani 1 1 d .
H2 H 0.7705 0.9083 0.3289 0.013 Uiso 1 1 calc R
C3 C 0.45239(14) -0.0734(3) 0.37765(10) 0.0106(4) Uani 1 1 d .

loop_
_atom_site_aniso_label
_atom_site_aniso_U_11
_atom_site_aniso_U_22
_atom_site_aniso_U_33
_atom_site_aniso_U_23
_atom_site_aniso_U_13
_atom_site_aniso_U_12
Zn1 0.00908(18) 0.00733(17) 0.00608(17) 0.000 0.00056(12) 0.000
S1 0.0234(3) 0.0138(3) 0.0139(3) 0.00302(17) 0.0074(2) -0.00453(18)
N1 0.0088(7) 0.0106(7) 0.0085(7) 0.0006(6) 0.0019(6) 0.0000(6)
N2 0.0113(7) 0.0121(7) 0.0105(7) 0.0010(6) 0.0045(6) -0.0011(6)
N3 0.0090(7) 0.0091(7) 0.0061(7) -0.0009(6) 0.0018(6) -0.0013(6)
N4 0.0101(7) 0.0104(7) 0.0084(7) -0.0014(6) 0.0016(6) -0.0007(6)
N5 0.0175(8) 0.0129(8) 0.0128(8) 0.0017(6) 0.0032(6) -0.0021(6)
C1 0.0078(8) 0.0106(8) 0.0087(8) 0.0002(7) 0.0015(7) -0.0007(6)
C2 0.0097(9) 0.0131(9) 0.0096(9) 0.0013(7) 0.0037(7) 0.0002(7)
C3 0.0083(8) 0.0106(9) 0.0117(9) -0.0026(7) 0.0010(7) 0.0013(7)

loop_
_atom_type_symbol
_atom_type_description
_atom_type_scat_dispersion_real
_atom_type_scat_dispersion_imag
_atom_type_scat_source
C C 0.0033 0.0016 'International Tables Vol C Tables 4.2.6.8 and 6.1.1.4'
H H 0.0000 0.0000 'International Tables Vol C Tables 4.2.6.8 and 6.1.1.4'
N N 0.0061 0.0033 'International Tables Vol C Tables 4.2.6.8 and 6.1.1.4'
S S 0.1246 0.1234 'International Tables Vol C Tables 4.2.6.8 and 6.1.1.4'
Zn Zn 0.2839 1.4301 'International Tables Vol C Tables 4.2.6.8 and 6.1.1.4'

loop_
_geom_angle_atom_site_label_1
_geom_angle_atom_site_label_2
_geom_angle_atom_site_label_3
_geom_angle
_geom_angle_site_symmetry_1
_geom_angle_site_symmetry_3
N5 Zn1 N5 116.94(9) . 2_655
N5 Zn1 N1 99.27(6) . .
N5 Zn1 N1 119.47(6) 2_655 .
N5 Zn1 N1 119.47(6) . 2_655
N5 Zn1 N1 99.27(6) 2_655 2_655
N1 Zn1 N1 102.73(8) . 2_655
C1 N1 N2 109.29(14) . .
C1 N1 Zn1 124.72(12) . .
N2 N1 Zn1 124.61(11) . .
C2 N2 N1 106.17(14) . .
C1 N3 C2 106.73(14) . .
C1 N3 N4 130.94(15) . .
C2 N3 N4 122.31(15) . .
N4 N4 N3 109.79(18) 7_666 .
C3 N5 Zn1 169.03(14) . .
N1 C1 N3 107.97(15) . .
N1 C1 H1 126.0 . .
N3 C1 H1 126.0 . .
N2 C2 N3 109.84(16) . .
N2 C2 H2 125.1 . .
N3 C2 H2 125.1 . .
N5 C3 S1 179.19(17) . .

loop_
_geom_bond_atom_site_label_1
_geom_bond_atom_site_label_2
_geom_bond_distance
_geom_bond_site_symmetry_2
Zn1 N5 1.9314(15) .
Zn1 N5 1.9314(15) 2_655
Zn1 N1 2.0218(14) .
Zn1 N1 2.0218(14) 2_655
S1 C3 1.6184(19) .
N1 C1 1.302(2) .
N1 N2 1.402(2) .
N2 C2 1.296(2) .
N3 C1 1.360(2) .
N3 C2 1.373(2) .
N3 N4 1.390(2) .
N4 N4 1.240(3) 7_666
N5 C3 1.167(2) .
C1 H1 0.9500 .
C2 H2 0.9500 .

loop_
_geom_torsion_atom_site_label_1
_geom_torsion_atom_site_label_2
_geom_torsion_atom_site_label_3
_geom_torsion_atom_site_label_4
_geom_torsion
_geom_torsion_site_symmetry_1
_geom_torsion_site_symmetry_4
N5 Zn1 N1 C1 -14.79(15) . .
N5 Zn1 N1 C1 -143.07(14) 2_655 .
N1 Zn1 N1 C1 108.43(15) 2_655 .
N5 Zn1 N1 N2 -179.95(13) . .
N5 Zn1 N1 N2 51.77(15) 2_655 .
N1 Zn1 N1 N2 -56.73(11) 2_655 .
C1 N1 N2 C2 -0.71(19) . .
Zn1 N1 N2 C2 166.40(12) . .
C1 N3 N4 N4 5.4(3) . 7_666
C2 N3 N4 N4 -176.04(18) . 7_666
N5 Zn1 N5 C3 -26.4(8) 2_655 .
N1 Zn1 N5 C3 -156.4(8) . .
N1 Zn1 N5 C3 93.2(8) 2_655 .
N2 N1 C1 N3 0.61(18) . .
Zn1 N1 C1 N3 -166.48(11) . .
C2 N3 C1 N1 -0.30(19) . .
N4 N3 C1 N1 178.45(16) . .
N1 N2 C2 N3 0.51(19) . .
C1 N3 C2 N2 -0.2(2) . .
N4 N3 C2 N2 -179.03(15) . .
Zn1 N5 C3 S1 43(14) . .
